data_7014447
loop_
_publ_author_name
'Wriedt, Mario'
'N\"ather, Christian'

_publ_section_title
;
 Directed synthesis of \m-1,3,5 bridged dicyanamides by thermal
 decomposition of \m-1,5 bridged precursor compounds.
;
_journal_issue 4
_journal_name_full 'Dalton transactions (Cambridge, England : 2003)'
_journal_page_first 886
_journal_page_last 898
_journal_paper_doi 10.1039/c0dt00864h
_journal_volume 40
_journal_year 2011
_chemical_formula_moiety 'C8 H4 Mn N8'
_chemical_formula_sum 'C8 H4 Mn N8'
_chemical_formula_weight 267.13
_chemical_name_systematic
;
catena[(\m2-dicyanamido-N,N'')-(\m3-dicyanamido-N,N',N'')-(pyridazine-N)-manganese(II)]
;
_space_group_IT_number 62
_symmetry_cell_setting orthorhombic
_symmetry_space_group_name_Hall '-P 2ac 2n'
_symmetry_space_group_name_H-M 'P n m a'
_atom_sites_solution_hydrogens geom
_atom_sites_solution_primary direct
_atom_sites_solution_secondary difmap
_audit_creation_method SHELXL-97
_cell_angle_alpha 90.00
_cell_angle_beta 90.00
_cell_angle_gamma 90.00
_cell_formula_units_Z 4
_cell_length_a 23.39830(17)
_cell_length_b 7.5143(4)
_cell_length_c 6.3676(4)
_cell_measurement_reflns_used 9912
_cell_measurement_temperature 170(2)
_cell_measurement_theta_max 27.98
_cell_measurement_theta_min 3.32
_cell_volume 1119.56(9)
_computing_structure_refinement 'SHELXL-97 (Sheldrick, 1997)'
_computing_structure_solution 'SHELXS-97 (Sheldrick, 1990)'
_diffrn_ambient_temperature 170(2)
_diffrn_measured_fraction_theta_full 0.989
_diffrn_measured_fraction_theta_max 0.989
_diffrn_measurement_device_type 'Stoe IPDS-1'
_diffrn_measurement_method 'Phi scans'
_diffrn_radiation_monochromator graphite
_diffrn_radiation_source 'fine-focus sealed tube'
_diffrn_radiation_type MoK\a
_diffrn_radiation_wavelength 0.71073
_diffrn_reflns_av_R_equivalents 0.0417
_diffrn_reflns_av_sigmaI/netI 0.0216
_diffrn_reflns_limit_h_max 30
_diffrn_reflns_limit_h_min -30
_diffrn_reflns_limit_k_max 9
_diffrn_reflns_limit_k_min -9
_diffrn_reflns_limit_l_max 8
_diffrn_reflns_limit_l_min -8
_diffrn_reflns_number 9912
_diffrn_reflns_theta_full 27.98
_diffrn_reflns_theta_max 27.98
_diffrn_reflns_theta_min 3.32
_diffrn_standards_decay_% NONE
_diffrn_standards_interval_time 0
_diffrn_standards_number 0
_exptl_absorpt_coefficient_mu 1.169
_exptl_absorpt_correction_T_max 0.904
_exptl_absorpt_correction_T_min 0.825
_exptl_absorpt_correction_type numerical
_exptl_crystal_colour colourless
_exptl_crystal_density_diffrn 1.585
_exptl_crystal_density_method 'not measured'
_exptl_crystal_description block
_exptl_crystal_F_000 532
_exptl_crystal_size_max 0.20
_exptl_crystal_size_mid 0.14
_exptl_crystal_size_min 0.09
_refine_diff_density_max 0.356
_refine_diff_density_min -0.407
_refine_diff_density_rms 0.082
_refine_ls_extinction_coef 0.028(3)
_refine_ls_extinction_expression Fc^*^=kFc[1+0.001xFc^2^\l^3^/sin(2\q)]^-1/4^
_refine_ls_extinction_method SHELXL
_refine_ls_goodness_of_fit_ref 1.082
_refine_ls_hydrogen_treatment constr
_refine_ls_matrix_type full
_refine_ls_number_parameters 92
_refine_ls_number_reflns 1433
_refine_ls_number_restraints 0
_refine_ls_restrained_S_all 1.082
_refine_ls_R_factor_all 0.0386
_refine_ls_R_factor_gt 0.0326
_refine_ls_shift/su_max 0.000
_refine_ls_shift/su_mean 0.000
_refine_ls_structure_factor_coef Fsqd
_refine_ls_weighting_details 'calc w=1/[\s^2^(Fo^2^)+(0.0524P)^2^+0.5530P] where P=(Fo^2^+2Fc^2^)/3'
_refine_ls_weighting_scheme calc
_refine_ls_wR_factor_gt 0.0819
_refine_ls_wR_factor_ref 0.0844
_reflns_number_gt 1273
_reflns_number_total 1433
_reflns_threshold_expression >2sigma(I)
_cod_data_source_file C0DT00864H.TXT
_cod_data_source_block 2-Mn
_cod_original_sg_symbol_H-M 'P nma'
_cod_database_code 7014447

loop_
_symmetry_equiv_pos_as_xyz
'x, y, z'
'-x+1/2, -y, z+1/2'
'-x, y+1/2, -z'
'x+1/2, -y+1/2, -z+1/2'
'-x, -y, -z'
'x-1/2, y, -z-1/2'
'x, -y-1/2, z'
'-x-1/2, y-1/2, z-1/2'

loop_
_atom_site_label
_atom_site_type_symbol
_atom_site_fract_x
_atom_site_fract_y
_atom_site_fract_z
_atom_site_U_iso_or_equiv
_atom_site_adp_type
_atom_site_occupancy
_atom_site_symmetry_multiplicity
_atom_site_calc_flag
_atom_site_refinement_flags
_atom_site_disorder_assembly
_atom_site_disorder_group
Mn1 Mn 0.331175(14) 0.7500 0.78385(6) 0.01157(15) Uani 1 2 d S . .
N1 N 0.41534(8) 0.7500 0.9573(3) 0.0160(4) Uani 1 2 d S . .
N2 N 0.46389(9) 0.7500 0.8444(4) 0.0252(5) Uani 1 2 d S . .
C1 C 0.51304(12) 0.7500 0.9484(5) 0.0370(8) Uani 1 2 d S . .
H1 H 0.5474 0.7500 0.8690 0.044 Uiso 1 2 calc SR . .
C2 C 0.51738(13) 0.7500 1.1653(6) 0.0442(9) Uani 1 2 d S . .
H2 H 0.5536 0.7500 1.2326 0.053 Uiso 1 2 calc SR . .
C3 C 0.46786(14) 0.7500 1.2798(5) 0.0352(7) Uani 1 2 d S . .
H3 H 0.4682 0.7500 1.4290 0.042 Uiso 1 2 calc SR . .
C4 C 0.41703(11) 0.7500 1.1661(4) 0.0224(5) Uani 1 2 d S . .
H4 H 0.3819 0.7500 1.2411 0.027 Uiso 1 2 calc SR . .
N11 N 0.24433(9) 0.7500 0.6004(4) 0.0183(4) Uani 1 2 d S . .
N12 N 0.20268(7) 0.4622(2) 0.4917(3) 0.0216(3) Uani 1 1 d . . .
C11 C 0.22067(7) 0.5999(2) 0.5383(3) 0.0152(3) Uani 1 1 d . . .
N21 N 0.35793(7) 0.5380(2) 0.5701(3) 0.0210(3) Uani 1 1 d . . .
N22 N 0.37317(11) 0.2500 0.3953(4) 0.0256(5) Uani 1 2 d S . .
C21 C 0.36391(7) 0.3989(2) 0.4943(3) 0.0155(3) Uani 1 1 d . . .

loop_
_atom_site_aniso_label
_atom_site_aniso_U_11
_atom_site_aniso_U_22
_atom_site_aniso_U_33
_atom_site_aniso_U_23
_atom_site_aniso_U_13
_atom_site_aniso_U_12
Mn1 0.0124(2) 0.0079(2) 0.0145(2) 0.000 -0.00044(12) 0.000
N1 0.0147(9) 0.0202(11) 0.0132(9) 0.000 0.0017(7) 0.000
N2 0.0170(10) 0.0401(15) 0.0185(10) 0.000 0.0043(8) 0.000
C1 0.0142(12) 0.065(2) 0.0317(16) 0.000 0.0019(11) 0.000
C2 0.0207(14) 0.078(3) 0.0343(17) 0.000 -0.0134(12) 0.000
C3 0.0344(16) 0.055(2) 0.0165(13) 0.000 -0.0060(11) 0.000
C4 0.0230(12) 0.0283(15) 0.0160(12) 0.000 0.0023(9) 0.000
N11 0.0187(9) 0.0093(9) 0.0269(11) 0.000 -0.0094(8) 0.000
N12 0.0232(7) 0.0160(8) 0.0255(8) -0.0038(6) -0.0046(6) -0.0027(6)
C11 0.0142(7) 0.0152(9) 0.0162(8) 0.0004(6) -0.0030(6) 0.0022(6)
N21 0.0284(8) 0.0137(8) 0.0208(7) -0.0014(6) 0.0030(6) 0.0026(6)
N22 0.0457(14) 0.0113(11) 0.0198(11) 0.000 0.0123(10) 0.000
C21 0.0170(7) 0.0153(9) 0.0141(7) 0.0035(6) 0.0016(6) 0.0006(6)

loop_
_atom_type_symbol
_atom_type_description
_atom_type_scat_dispersion_real
_atom_type_scat_dispersion_imag
_atom_type_scat_source
C C 0.0033 0.0016 'International Tables Vol C Tables 4.2.6.8 and 6.1.1.4'
H H 0.0000 0.0000 'International Tables Vol C Tables 4.2.6.8 and 6.1.1.4'
N N 0.0061 0.0033 'International Tables Vol C Tables 4.2.6.8 and 6.1.1.4'
Mn Mn 0.3368 0.7283 'International Tables Vol C Tables 4.2.6.8 and 6.1.1.4'

loop_
_geom_angle_atom_site_label_1
_geom_angle_atom_site_label_2
_geom_angle_atom_site_label_3
_geom_angle
_geom_angle_site_symmetry_1
_geom_angle_site_symmetry_3
_geom_angle_publ_flag
N21 Mn1 N21 93.53(9) . 7_575 ?
N21 Mn1 N12 87.13(6) . 2_565 ?
N21 Mn1 N12 175.65(6) 7_575 2_565 ?
N21 Mn1 N12 175.65(6) . 8_666 ?
N21 Mn1 N12 87.13(6) 7_575 8_666 ?
N12 Mn1 N12 91.89(9) 2_565 8_666 ?
N21 Mn1 N1 93.14(6) . . ?
N21 Mn1 N1 93.14(6) 7_575 . ?
N12 Mn1 N1 91.12(6) 2_565 . ?
N12 Mn1 N1 91.12(6) 8_666 . ?
N21 Mn1 N11 86.44(6) . . ?
N21 Mn1 N11 86.44(6) 7_575 . ?
N12 Mn1 N11 89.31(6) 2_565 . ?
N12 Mn1 N11 89.31(6) 8_666 . ?
N1 Mn1 N11 179.39(8) . . ?
C4 N1 N2 120.6(2) . . ?
C4 N1 Mn1 120.99(17) . . ?
N2 N1 Mn1 118.38(16) . . ?
C1 N2 N1 117.8(2) . . ?
N2 C1 C2 124.1(3) . . ?
C3 C2 C1 118.0(3) . . ?
C2 C3 C4 116.5(3) . . ?
N1 C4 C3 123.0(3) . . ?
C11 N11 C11 117.8(2) 7_575 . ?
C11 N11 Mn1 120.92(10) 7_575 . ?
C11 N11 Mn1 120.92(10) . . ?
C11 N12 Mn1 157.91(15) . 2_564 ?
N12 C11 N11 175.37(18) . . ?
C21 N21 Mn1 161.85(14) . . ?
C21 N22 C21 118.4(2) . 7_565 ?
N21 C21 N22 174.75(19) . . ?

loop_
_geom_bond_atom_site_label_1
_geom_bond_atom_site_label_2
_geom_bond_distance
_geom_bond_site_symmetry_2
_geom_bond_publ_flag
Mn1 N21 2.1869(16) . ?
Mn1 N21 2.1869(16) 7_575 ?
Mn1 N12 2.2183(15) 2_565 ?
Mn1 N12 2.2183(15) 8_666 ?
Mn1 N1 2.258(2) . ?
Mn1 N11 2.344(2) . ?
N1 C4 1.330(3) . ?
N1 N2 1.344(3) . ?
N2 C1 1.327(4) . ?
C1 C2 1.385(5) . ?
C2 C3 1.369(5) . ?
C3 C4 1.392(4) . ?
N11 C11 1.317(2) 7_575 ?
N11 C11 1.317(2) . ?
N12 C11 1.156(2) . ?
N12 Mn1 2.2183(15) 2_564 ?
N21 C21 1.160(2) . ?
N22 C21 1.302(2) . ?
N22 C21 1.302(2) 7_565 ?
